data_4329182
loop_
_publ_author_name
'Phuong V. Dau'
'Min Kim'
'Sergio J. Garibay'
'Fr\'ed\'eric H. L. M\"unch'
'Curtis E. Moore'
'Seth M. Cohen'

_publ_section_title
;
 Single-Atom Ligand Changes Affect Breathing in an Extended Metal-Organic
 Framework
;
_journal_name_full 'Inorganic Chemistry'
_journal_page_first 5671
_journal_page_last 5676
_journal_paper_doi 10.1021/ic202683s
_journal_volume 51
_journal_year 2012
_chemical_formula_moiety 'C28 H8 N6 O8 Zn2'
_chemical_formula_sum 'C28 H8 N6 O8 Zn2'
_chemical_formula_weight 687.14
_chemical_name_common DMOF-1-dcppy-6EtOAc
_chemical_name_systematic
; 
 ? 
;
_space_group_IT_number 123
_symmetry_cell_setting tetragonal
_symmetry_space_group_name_Hall '-P 4 2'
_symmetry_space_group_name_H-M 'P 4/m m m'
_atom_sites_solution_hydrogens geom
_atom_sites_solution_primary direct
_atom_sites_solution_secondary difmap
_audit_creation_method SHELXL-97
_cell_angle_alpha 90.00
_cell_angle_beta 90.00
_cell_angle_gamma 90.00
_cell_formula_units_Z 1
_cell_length_a 15.1370(18)
_cell_length_b 15.1370(18)
_cell_length_c 9.6187(12)
_cell_measurement_reflns_used 4607
_cell_measurement_temperature 200(2)
_cell_measurement_theta_max 25.17
_cell_measurement_theta_min 2.51
_cell_volume 2203.9(5)
_computing_cell_refinement 'Bruker SAINT'
_computing_data_collection 'Bruker APEX2'
_computing_data_reduction 'Bruker SAINT'
_computing_molecular_graphics 'Bruker SHELXTL'
_computing_publication_material 'Bruker SHELXTL'
_computing_structure_refinement 'SHELXL-97 (Sheldrick, 2008)'
_computing_structure_solution 'SHELXS-97 (Sheldrick, 2008)'
_diffrn_ambient_temperature 200(2)
_diffrn_measured_fraction_theta_full 0.983
_diffrn_measured_fraction_theta_max 0.983
_diffrn_measurement_device_type 'Bruker APEX-II CCD'
_diffrn_measurement_method '\f and \w scans'
_diffrn_radiation_monochromator graphite
_diffrn_radiation_source 'fine-focus sealed tube'
_diffrn_radiation_type MoK\a
_diffrn_radiation_wavelength 0.71073
_diffrn_reflns_av_R_equivalents 0.0647
_diffrn_reflns_av_sigmaI/netI 0.0500
_diffrn_reflns_limit_h_max 11
_diffrn_reflns_limit_h_min -18
_diffrn_reflns_limit_k_max 16
_diffrn_reflns_limit_k_min -16
_diffrn_reflns_limit_l_max 9
_diffrn_reflns_limit_l_min -11
_diffrn_reflns_number 6352
_diffrn_reflns_theta_full 25.26
_diffrn_reflns_theta_max 25.26
_diffrn_reflns_theta_min 2.51
_exptl_absorpt_coefficient_mu 0.564
_exptl_absorpt_correction_T_max 0.9458
_exptl_absorpt_correction_T_min 0.9202
_exptl_absorpt_correction_type multi-scan
_exptl_absorpt_process_details SADABS
_exptl_crystal_colour colorless
_exptl_crystal_density_diffrn 0.518
_exptl_crystal_description block
_exptl_crystal_F_000 342
_exptl_crystal_size_max 0.15
_exptl_crystal_size_mid 0.10
_exptl_crystal_size_min 0.10
_platon_squeeze_details
;
Squeeze found 292 electrons that can be accounted to 6 EtOAc molecules. The
structure was not refined as anisotropy because when it is refined as anisotropy
some atoms have N.P.D. The nitrogen atom on the dcppy ligand was refined to be
disorder over 4 positions which has an 25% occupancy each.
;
_refine_diff_density_max 10.711
_refine_diff_density_min -8.324
_refine_diff_density_rms 0.363
_refine_ls_extinction_method none
_refine_ls_goodness_of_fit_ref 2.919
_refine_ls_hydrogen_treatment constr
_refine_ls_matrix_type full
_refine_ls_number_parameters 24
_refine_ls_number_reflns 1201
_refine_ls_number_restraints 0
_refine_ls_restrained_S_all 2.919
_refine_ls_R_factor_all 0.2279
_refine_ls_R_factor_gt 0.2131
_refine_ls_shift/su_max 0.031
_refine_ls_shift/su_mean 0.007
_refine_ls_structure_factor_coef Fsqd
_refine_ls_weighting_details 'calc w=1/[\s^2^(Fo^2^)+(0.2000P)^2^+0.0000P] where P=(Fo^2^+2Fc^2^)/3'
_refine_ls_weighting_scheme calc
_refine_ls_wR_factor_gt 0.5297
_refine_ls_wR_factor_ref 0.5750
_reflns_number_gt 988
_reflns_number_total 1201
_reflns_threshold_expression >2sigma(I)
_cod_data_source_file ic202683s_si_003_4.cif
_cod_data_source_block DMOF-1-dcppy
_cod_database_code 4329182

loop_
_symmetry_equiv_pos_as_xyz
'x, y, z'
'-y, x, z'
'y, -x, z'
'x, -y, -z'
'-x, y, -z'
'-x, -y, z'
'y, x, -z'
'-y, -x, -z'
'-x, -y, -z'
'y, -x, -z'
'-y, x, -z'
'-x, y, z'
'x, -y, z'
'x, y, -z'
'-y, -x, z'
'y, x, z'

loop_
_atom_site_label
_atom_site_type_symbol
_atom_site_fract_x
_atom_site_fract_y
_atom_site_fract_z
_atom_site_U_iso_or_equiv
_atom_site_adp_type
_atom_site_occupancy
_atom_site_symmetry_multiplicity
_atom_site_calc_flag
_atom_site_refinement_flags
Zn1 Zn 0.5000 0.5000 0.6514(2) 0.0202(14) Uiso 1 8 d S
N1 N 0.5000 0.5000 0.8871(17) 0.002(3) Uiso 1 8 d S
O1 O 0.5000 0.6347(6) 0.6203(12) 0.042(3) Uiso 1 2 d S
C1 C 0.5000 0.6675(10) 0.5000 0.033(4) Uiso 1 4 d S
C2 C 0.5000 0.7663(10) 0.5000 0.033(4) Uiso 1 4 d S
C3 C 0.5000 0.9519(14) 0.5000 0.050(5) Uiso 1 4 d S
C4 C 0.5000 0.8161(12) 0.625(2) 0.057(4) Uiso 1 2 d S
H4 H 0.5000 0.7869 0.7122 0.069 Uiso 1 2 calc SR
N2 N 0.5000 0.9054(13) 0.619(2) 0.030(4) Uiso 0.50 2 d SP
C5 C 0.5746(11) 0.5366(13) 0.932(2) 0.052(6) Uiso 0.50 1 d P

loop_
_atom_type_symbol
_atom_type_description
_atom_type_scat_dispersion_real
_atom_type_scat_dispersion_imag
_atom_type_scat_source
C C 0.0033 0.0016 'International Tables Vol C Tables 4.2.6.8 and 6.1.1.4'
H H 0.0000 0.0000 'International Tables Vol C Tables 4.2.6.8 and 6.1.1.4'
N N 0.0061 0.0033 'International Tables Vol C Tables 4.2.6.8 and 6.1.1.4'
O O 0.0106 0.0060 'International Tables Vol C Tables 4.2.6.8 and 6.1.1.4'
Zn Zn 0.2839 1.4301 'International Tables Vol C Tables 4.2.6.8 and 6.1.1.4'

loop_
_geom_angle_atom_site_label_1
_geom_angle_atom_site_label_2
_geom_angle_atom_site_label_3
_geom_angle
_geom_angle_site_symmetry_1
_geom_angle_site_symmetry_3
O1 Zn1 O1 163.3(7) . 13_565
O1 Zn1 O1 88.79(10) . 2_655
O1 Zn1 O1 88.79(10) 13_565 2_655
O1 Zn1 O1 88.79(10) . 3_565
O1 Zn1 O1 88.79(10) 13_565 3_565
O1 Zn1 O1 163.3(7) 2_655 3_565
O1 Zn1 N1 98.3(3) . .
O1 Zn1 N1 98.3(3) 13_565 .
O1 Zn1 N1 98.3(3) 2_655 .
O1 Zn1 N1 98.3(3) 3_565 .
O1 Zn1 Zn1 81.7(3) . 9_666
O1 Zn1 Zn1 81.7(3) 13_565 9_666
O1 Zn1 Zn1 81.7(3) 2_655 9_666
O1 Zn1 Zn1 81.7(3) 3_565 9_666
N1 Zn1 Zn1 180.000(3) . 9_666
C5 N1 C5 142(2) 16 15_665
C5 N1 C5 127.2(19) 16 6_665
C5 N1 C5 35.7(16) 15_665 6_665
C5 N1 C5 49.2(16) 16 2_655
C5 N1 C5 116.5(17) 15_665 2_655
C5 N1 C5 84.1(7) 6_665 2_655
C5 N1 C5 84.1(7) 16 13_565
C5 N1 C5 84.1(7) 15_665 13_565
C5 N1 C5 116.5(17) 6_665 13_565
C5 N1 C5 127.2(19) 2_655 13_565
C5 N1 C5 116.5(17) 16 3_565
C5 N1 C5 49.2(16) 15_665 3_565
C5 N1 C5 84.1(7) 6_665 3_565
C5 N1 C5 142(2) 2_655 3_565
C5 N1 C5 35.7(16) 13_565 3_565
C5 N1 C5 84.1(7) 16 12_655
C5 N1 C5 84.1(7) 15_665 12_655
C5 N1 C5 49.2(16) 6_665 12_655
C5 N1 C5 35.7(16) 2_655 12_655
C5 N1 C5 142(2) 13_565 12_655
C5 N1 C5 127.2(19) 3_565 12_655
C5 N1 C5 35.7(16) 16 .
C5 N1 C5 127.2(19) 15_665 .
C5 N1 C5 142(2) 6_665 .
C5 N1 C5 84.1(7) 2_655 .
C5 N1 C5 49.2(16) 13_565 .
C5 N1 C5 84.1(7) 3_565 .
C5 N1 C5 116.5(17) 12_655 .
C5 N1 Zn1 108.8(11) 16 .
C5 N1 Zn1 108.8(11) 15_665 .
C5 N1 Zn1 108.8(11) 6_665 .
C5 N1 Zn1 108.8(11) 2_655 .
C5 N1 Zn1 108.8(11) 13_565 .
C5 N1 Zn1 108.8(11) 3_565 .
C5 N1 Zn1 108.8(11) 12_655 .
C5 N1 Zn1 108.8(11) . .
C1 O1 Zn1 121.6(10) . .
O1 C1 O1 133.5(16) . 5_656
O1 C1 C2 113.2(8) . .
O1 C1 C2 113.2(8) 5_656 .
C4 C2 C4 115.8(18) . 5_656
C4 C2 C1 122.1(9) . .
C4 C2 C1 122.1(9) 5_656 .
N2 C3 N2 117(2) . 5_656
N2 C3 C3 121.7(12) . 9_676
N2 C3 C3 121.7(12) 5_656 9_676
N2 C4 C2 119.6(19) . .
N2 C4 H4 120.2 . .
C2 C4 H4 120.2 . .
C3 N2 C4 124(2) . .
C5 C5 C5 134.998(18) 16 13_565
C5 C5 C5 90.002(3) 16 14_557
C5 C5 C5 90.001(4) 13_565 14_557
C5 C5 N1 72.1(8) 16 .
C5 C5 N1 65.4(8) 13_565 .
C5 C5 N1 108.8(11) 14_557 .
C5 C5 C5 58.2(13) 16 7_557
C5 C5 C5 111.9(8) 13_565 7_557
C5 C5 C5 31.8(13) 14_557 7_557
N1 C5 C5 96.4(11) . 7_557
C5 C5 C5 117.1(8) 16 4_567
C5 C5 C5 50.0(14) 13_565 4_567
C5 C5 C5 40.0(13) 14_557 4_567
N1 C5 C5 88.8(12) . 4_567
C5 C5 C5 65.7(17) 7_557 4_567
C5 C5 C5 26.1(8) 16 2_655
C5 C5 C5 108.9(8) 13_565 2_655
C5 C5 C5 90.001(11) 14_557 2_655
N1 C5 C5 48.0(3) . 2_655
C5 C5 C5 61.8(13) 7_557 2_655
C5 C5 C5 102.0(4) 4_567 2_655
C5 C5 C5 116.1(8) 16 3_565
C5 C5 C5 18.9(8) 13_565 3_565
C5 C5 C5 90.000(10) 14_557 3_565
N1 C5 C5 48.0(3) . 3_565
C5 C5 C5 103.4(3) 7_557 3_565
C5 C5 C5 52.5(14) 4_567 3_565
C5 C5 C5 89.999(11) 2_655 3_565

loop_
_geom_bond_atom_site_label_1
_geom_bond_atom_site_label_2
_geom_bond_distance
_geom_bond_site_symmetry_2
Zn1 O1 2.061(10) .
Zn1 O1 2.061(10) 13_565
Zn1 O1 2.061(10) 2_655
Zn1 O1 2.061(10) 3_565
Zn1 N1 2.267(17) .
Zn1 Zn1 2.912(5) 9_666
N1 C5 1.329(18) 16
N1 C5 1.329(18) 15_665
N1 C5 1.329(18) 6_665
N1 C5 1.329(18) 2_655
N1 C5 1.329(18) 13_565
N1 C5 1.329(18) 3_565
N1 C5 1.329(18) 12_655
N1 C5 1.329(18) .
O1 C1 1.259(12) .
C1 O1 1.259(12) 5_656
C1 C2 1.49(2) .
C2 C4 1.42(2) .
C2 C4 1.42(2) 5_656
C3 N2 1.34(3) .
C3 N2 1.34(3) 5_656
C3 C3 1.45(4) 9_676
C4 N2 1.35(3) .
C4 H4 0.9500 .
C5 C5 0.82(3) 16
C5 C5 1.11(4) 13_565
C5 C5 1.32(4) 14_557
C5 C5 1.55(4) 7_557
C5 C5 1.72(4) 4_567
C5 C5 1.78(2) 2_655
C5 C5 1.78(2) 3_565

loop_
_geom_torsion_atom_site_label_1
_geom_torsion_atom_site_label_2
_geom_torsion_atom_site_label_3
_geom_torsion_atom_site_label_4
_geom_torsion
_geom_torsion_site_symmetry_1
_geom_torsion_site_symmetry_4
O1 Zn1 N1 C5 -26.1(8) . 16
O1 Zn1 N1 C5 153.9(8) 13_565 16
O1 Zn1 N1 C5 -116.1(8) 2_655 16
O1 Zn1 N1 C5 63.9(8) 3_565 16
Zn1 Zn1 N1 C5 19(100) 9_666 16
O1 Zn1 N1 C5 153.9(8) . 15_665
O1 Zn1 N1 C5 -26.1(8) 13_565 15_665
O1 Zn1 N1 C5 63.9(8) 2_655 15_665
O1 Zn1 N1 C5 -116.1(8) 3_565 15_665
Zn1 Zn1 N1 C5 -161(100) 9_666 15_665
O1 Zn1 N1 C5 116.1(8) . 6_665
O1 Zn1 N1 C5 -63.9(8) 13_565 6_665
O1 Zn1 N1 C5 26.1(8) 2_655 6_665
O1 Zn1 N1 C5 -153.9(8) 3_565 6_665
Zn1 Zn1 N1 C5 161(100) 9_666 6_665
O1 Zn1 N1 C5 26.1(8) . 2_655
O1 Zn1 N1 C5 -153.9(8) 13_565 2_655
O1 Zn1 N1 C5 -63.9(8) 2_655 2_655
O1 Zn1 N1 C5 116.1(8) 3_565 2_655
Zn1 Zn1 N1 C5 71(100) 9_666 2_655
O1 Zn1 N1 C5 -116.1(8) . 13_565
O1 Zn1 N1 C5 63.9(8) 13_565 13_565
O1 Zn1 N1 C5 153.9(8) 2_655 13_565
O1 Zn1 N1 C5 -26.1(8) 3_565 13_565
Zn1 Zn1 N1 C5 -71(100) 9_666 13_565
O1 Zn1 N1 C5 -153.9(8) . 3_565
O1 Zn1 N1 C5 26.1(8) 13_565 3_565
O1 Zn1 N1 C5 116.1(8) 2_655 3_565
O1 Zn1 N1 C5 -63.9(8) 3_565 3_565
Zn1 Zn1 N1 C5 -109(100) 9_666 3_565
O1 Zn1 N1 C5 63.9(8) . 12_655
O1 Zn1 N1 C5 -116.1(8) 13_565 12_655
O1 Zn1 N1 C5 -26.1(8) 2_655 12_655
O1 Zn1 N1 C5 153.9(8) 3_565 12_655
Zn1 Zn1 N1 C5 109(100) 9_666 12_655
O1 Zn1 N1 C5 -63.9(8) . .
O1 Zn1 N1 C5 116.1(8) 13_565 .
O1 Zn1 N1 C5 -153.9(8) 2_655 .
O1 Zn1 N1 C5 26.1(8) 3_565 .
Zn1 Zn1 N1 C5 -19(100) 9_666 .
O1 Zn1 O1 C1 0.000(9) 13_565 .
O1 Zn1 O1 C1 -81.7(3) 2_655 .
O1 Zn1 O1 C1 81.7(3) 3_565 .
N1 Zn1 O1 C1 180.000(3) . .
Zn1 Zn1 O1 C1 0.000(3) 9_666 .
Zn1 O1 C1 O1 0.000(5) . 5_656
Zn1 O1 C1 C2 180.000(3) . .
O1 C1 C2 C4 0.000(8) . .
O1 C1 C2 C4 180.000(8) 5_656 .
O1 C1 C2 C4 180.000(7) . 5_656
O1 C1 C2 C4 0.000(7) 5_656 5_656
C4 C2 C4 N2 0.000(11) 5_656 .
C1 C2 C4 N2 180.000(9) . .
N2 C3 N2 C4 0.000(14) 5_656 .
C3 C3 N2 C4 180.000(9) 9_676 .
C2 C4 N2 C3 0.000(13) . .
C5 N1 C5 C5 -130(2) 15_665 16
C5 N1 C5 C5 -83.7(5) 6_665 16
C5 N1 C5 C5 -11.6(6) 2_655 16
C5 N1 C5 C5 -164.8(8) 13_565 16
C5 N1 C5 C5 -155.9(13) 3_565 16
C5 N1 C5 C5 -27.0(13) 12_655 16
Zn1 N1 C5 C5 96.3(5) . 16
C5 N1 C5 C5 164.8(8) 16 13_565
C5 N1 C5 C5 34.3(15) 15_665 13_565
C5 N1 C5 C5 81.0(6) 6_665 13_565
C5 N1 C5 C5 153.2(14) 2_655 13_565
C5 N1 C5 C5 8.9(5) 3_565 13_565
C5 N1 C5 C5 138(2) 12_655 13_565
Zn1 N1 C5 C5 -99.0(6) . 13_565
C5 N1 C5 C5 83.7(5) 16 14_557
C5 N1 C5 C5 -47(2) 15_665 14_557
C5 N1 C5 C5 0.001(2) 6_665 14_557
C5 N1 C5 C5 72.2(9) 2_655 14_557
C5 N1 C5 C5 -81.0(6) 13_565 14_557
C5 N1 C5 C5 -72.2(9) 3_565 14_557
C5 N1 C5 C5 56.7(18) 12_655 14_557
Zn1 N1 C5 C5 180.000(1) . 14_557
C5 N1 C5 C5 53.6(15) 16 7_557
C5 N1 C5 C5 -77(2) 15_665 7_557
C5 N1 C5 C5 -30.1(11) 6_665 7_557
C5 N1 C5 C5 42.1(17) 2_655 7_557
C5 N1 C5 C5 -111.1(12) 13_565 7_557
C5 N1 C5 C5 -102.2(10) 3_565 7_557
C5 N1 C5 C5 27(3) 12_655 7_557
Zn1 N1 C5 C5 149.9(11) . 7_557
C5 N1 C5 C5 119.0(11) 16 4_567
C5 N1 C5 C5 -11(3) 15_665 4_567
C5 N1 C5 C5 35.3(10) 6_665 4_567
C5 N1 C5 C5 107.5(10) 2_655 4_567
C5 N1 C5 C5 -45.7(14) 13_565 4_567
C5 N1 C5 C5 -36.9(16) 3_565 4_567
C5 N1 C5 C5 92.0(19) 12_655 4_567
Zn1 N1 C5 C5 -144.7(10) . 4_567
C5 N1 C5 C5 11.6(6) 16 2_655
C5 N1 C5 C5 -119(3) 15_665 2_655
C5 N1 C5 C5 -72.2(9) 6_665 2_655
C5 N1 C5 C5 -153.2(14) 13_565 2_655
C5 N1 C5 C5 -144.3(18) 3_565 2_655
C5 N1 C5 C5 -15.5(11) 12_655 2_655
Zn1 N1 C5 C5 107.8(9) . 2_655
C5 N1 C5 C5 155.9(13) 16 3_565
C5 N1 C5 C5 25.4(15) 15_665 3_565
C5 N1 C5 C5 72.2(9) 6_665 3_565
C5 N1 C5 C5 144.3(18) 2_655 3_565
C5 N1 C5 C5 -8.9(6) 13_565 3_565
C5 N1 C5 C5 129(3) 12_655 3_565
Zn1 N1 C5 C5 -107.8(9) . 3_565

loop_
_platon_squeeze_void_nr
_platon_squeeze_void_average_x
_platon_squeeze_void_average_y
_platon_squeeze_void_average_z
_platon_squeeze_void_volume
_platon_squeeze_void_count_electrons
_platon_squeeze_void_content
1 -0.002 -0.002 -0.024 1647 292 ' '
